data_1533273
loop_
_publ_author_name
'Yusenko, K.V.'
'Gromilov, S.A.'
'Korenev, S.V.'
'Baidina, I.A.'
'Korol'kov, I.V.'
'Drebushchak, T.N.'

_publ_section_title
;
 Synthesis and crystal structure of (Rh (N H3)5 Cl)2 (Pt Cl6) Cl2
;
_journal_name_full 'Zhurnal Strukturnoi Khimii (Issue-No. from 1981)'
_journal_page_first 749
_journal_page_last 751
_journal_volume 43
_journal_year 2002
_chemical_formula_sum 'Cl10 H30 N10 Pt Rh2'
_chemical_name_systematic '(Rh (N H3)5 Cl)2 (Pt Cl6) Cl2'
_space_group_IT_number 12
_symmetry_space_group_name_Hall '-C 2y'
_symmetry_space_group_name_H-M 'C 1 2/m 1'
_cell_angle_alpha 90
_cell_angle_beta 99.48
_cell_angle_gamma 90
_cell_formula_units_Z 2
_cell_length_a 11.238
_cell_length_b 7.901
_cell_length_c 13.419
_cell_volume 1175.220
_citation_journal_id_ASTM ZSTKAI
_cod_data_source_file Yusenko_ZSTKAI_2002_662.cif
_cod_data_source_block H30Cl10N10Pt1Rh2
_cod_original_cell_volume 1175.22
_cod_original_formula_sum 'H30 Cl10 N10 Pt1 Rh2'
_cod_database_code 1533273

loop_
_symmetry_equiv_pos_as_xyz
x,y,z
-x,y,-z
-x,-y,-z
x,-y,z
x+1/2,y+1/2,z
-x+1/2,y+1/2,-z
-x+1/2,-y+1/2,-z
x+1/2,-y+1/2,z

loop_
_atom_site_label
_atom_site_type_symbol
_atom_site_fract_x
_atom_site_fract_y
_atom_site_fract_z
_atom_site_occupancy
_atom_site_U_iso_or_equiv
_atom_site_attached_hydrogens
Rh1 Rh+3 0.8273 0.5 0.1993 1 0.0 0
Pt1 Pt+4 0 0 0.5 1 0.0 0
Cl4 Cl-1 0 0.2925 0.5 1 0.0 0
Cl5 Cl-1 0.176 0.5 0.1237 1 0.0 0
Cl1 Cl-1 0.6355 0.5 0.0995 1 0.0 0
Cl3 Cl-1 0.2095 0 0.5221 1 0.0 0
N1 N-3 -0.0029 0.5 0.2871 1 0.0 3
Cl2 Cl-1 -0.0081 0 0.3252 1 0.0 0
N2 N-3 0.8833 0.6863 0.1074 1 0.0 3
N3 N-3 0.7672 0.6833 0.2898 1 0.0 3
